data_6000591
loop_
_publ_author_name
'Kennard, M. A.'
'Darriet, J.'
'Grannec, J.'
'Tressaud, A.'

_publ_section_title
;
 Cation ordering in the sillen X(1)-type oxychloride, BaBiO2Cl
;
_journal_name_full 'Journal of Solid State Chemistry'
_journal_page_first 201
_journal_page_last 205
_journal_paper_doi 10.1006/jssc.1995.1263
_journal_volume 117
_journal_year 1995
_chemical_formula_sum 'Ba Bi Cl O2'
_space_group_name_H-M_alt 'C m c m'
_cell_angle_alpha 90.000
_cell_angle_beta 90.000
_cell_angle_gamma 90.000
_cell_length_a 5.8800
_cell_length_b 12.9450
_cell_length_c 5.6770
_cell_volume 432.11
_cod_database_code 6000591

loop_
_atom_site_label
_atom_site_fract_x
_atom_site_fract_y
_atom_site_fract_z
? ? ? ?
